data_4111088
loop_
_publ_author_name
'Eric Block'
'Evgeny V. Dikarev'
'Richard S. Glass'
'Jin Jin'
'Bo Li'
'Xiaojie Li'
'Shao-Zhong Zhang'

_publ_section_title
;
 Synthesis, Structure, and Chemistry of New, Mixed Group 14 and 16
 Heterocycles: Nucleophile-Induced Ring Contraction of Mesocyclic
 Dications
;
_journal_name_full 'Journal of the American Chemical Society'
_journal_page_first 14949
_journal_page_last 14961
_journal_paper_doi 10.1021/ja065037j
_journal_volume 128
_journal_year 2006
_chemical_formula_moiety 'Se (C H2)2 S O2'
_chemical_formula_sum 'C2 H4 O2 S Se'
_chemical_formula_weight 171.07
_chemical_name_systematic
; 
 1,3-thiaselenetane-1,1-dioxide 
;
_space_group_IT_number 7
_symmetry_cell_setting monoclinic
_symmetry_space_group_name_Hall 'P -2yac'
_symmetry_space_group_name_H-M 'P 1 n 1'
_atom_sites_solution_hydrogens geom
_atom_sites_solution_primary direct
_atom_sites_solution_secondary difmap
_audit_creation_method SHELXL-97
_cell_angle_alpha 90.00
_cell_angle_beta 101.007(2)
_cell_angle_gamma 90.00
_cell_formula_units_Z 2
_cell_length_a 5.6201(6)
_cell_length_b 5.4290(6)
_cell_length_c 7.9280(9)
_cell_measurement_reflns_used 1641
_cell_measurement_temperature 173(2)
_cell_measurement_theta_max 28.09
_cell_measurement_theta_min 3.75
_cell_volume 237.45(5)
_computing_cell_refinement 'SMART, SAINT'
_computing_data_collection SMART
_computing_data_reduction SAINT
_computing_molecular_graphics 'SHELXP-93 (Sheldrick, 1993)'
_computing_publication_material 'SHELXCIF-93 (Sheldrick, 1993)'
_computing_structure_refinement 'SHELXL-97 (Sheldrick, 1997)'
_computing_structure_solution 'SHELXS-97 (Sheldrick, 1990)'
_diffrn_ambient_temperature 173(2)
_diffrn_measured_fraction_theta_full 0.957
_diffrn_measured_fraction_theta_max 0.957
_diffrn_measurement_device_type 'Bruker SMART APEX CCD'
_diffrn_measurement_method '0.3 deg wide \w exposures'
_diffrn_radiation_monochromator graphite
_diffrn_radiation_source 'fine-focus sealed tube'
_diffrn_radiation_type MoK\a
_diffrn_radiation_wavelength 0.71073
_diffrn_reflns_av_R_equivalents 0.0202
_diffrn_reflns_av_sigmaI/netI 0.0358
_diffrn_reflns_limit_h_max 7
_diffrn_reflns_limit_h_min -7
_diffrn_reflns_limit_k_max 7
_diffrn_reflns_limit_k_min -7
_diffrn_reflns_limit_l_max 10
_diffrn_reflns_limit_l_min -10
_diffrn_reflns_number 1952
_diffrn_reflns_theta_full 28.09
_diffrn_reflns_theta_max 28.09
_diffrn_reflns_theta_min 3.75
_diffrn_standards_decay_% 0
_diffrn_standards_interval_count na
_diffrn_standards_interval_time na
_diffrn_standards_number 'none (area detector data)'
_exptl_absorpt_coefficient_mu 8.198
_exptl_absorpt_correction_T_max 0.8532
_exptl_absorpt_correction_T_min 0.5976
_exptl_absorpt_correction_type 'multi-scan (SADABS)'
_exptl_crystal_colour colorless
_exptl_crystal_density_diffrn 2.393
_exptl_crystal_density_method none
_exptl_crystal_description block
_exptl_crystal_F_000 164
_exptl_crystal_size_max 0.07
_exptl_crystal_size_mid 0.03
_exptl_crystal_size_min 0.02
_refine_diff_density_max 1.573
_refine_diff_density_min -0.737
_refine_diff_density_rms 0.168
_refine_ls_abs_structure_details 'Flack H D (1983), Acta Cryst. A39, 876-881'
_refine_ls_abs_structure_Flack 0.03(2)
_refine_ls_extinction_coef na
_refine_ls_extinction_method none
_refine_ls_goodness_of_fit_ref 1.031
_refine_ls_hydrogen_treatment noref
_refine_ls_matrix_type full
_refine_ls_number_parameters 55
_refine_ls_number_reflns 1033
_refine_ls_number_restraints 2
_refine_ls_restrained_S_all 1.030
_refine_ls_R_factor_all 0.0406
_refine_ls_R_factor_gt 0.0399
_refine_ls_shift/su_max 0.000
_refine_ls_shift/su_mean 0.000
_refine_ls_structure_factor_coef Fsqd
_refine_ls_weighting_details 'calc w=1/[\s^2^(Fo^2^)+(0.0801P)^2^+0.0000P] where P=(Fo^2^+2Fc^2^)/3'
_refine_ls_weighting_scheme calc
_refine_ls_wR_factor_gt 0.1015
_refine_ls_wR_factor_ref 0.1022
_reflns_number_gt 1011
_reflns_number_total 1033
_reflns_threshold_expression >2sigma(I)
_cod_data_source_file ja065037jsi20060721_015809.cif
_cod_data_source_block C2H4O2SSe_49
_cod_database_code 4111088

loop_
_symmetry_equiv_pos_as_xyz
'x, y, z'
'x+1/2, -y, z+1/2'

loop_
_atom_site_label
_atom_site_type_symbol
_atom_site_fract_x
_atom_site_fract_y
_atom_site_fract_z
_atom_site_U_iso_or_equiv
_atom_site_adp_type
_atom_site_occupancy
_atom_site_symmetry_multiplicity
_atom_site_calc_flag
_atom_site_refinement_flags
Se2 Se 0.78762(9) 0.35165(9) 0.27437(8) 0.0243(2) Uani 1 1 d .
S1 S 0.3622(3) 0.1142(3) 0.17020(18) 0.0166(3) Uani 1 1 d .
O2 O 0.2529(9) -0.0991(8) 0.2318(6) 0.0235(10) Uani 1 1 d .
O1 O 0.2219(8) 0.2378(9) 0.0238(6) 0.0276(10) Uani 1 1 d .
C1 C 0.4665(11) 0.3323(11) 0.3369(8) 0.0198(12) Uani 1 1 d .
H1A H 0.4710 0.2656 0.4537 0.024 Uiso 1 1 calc R
H1B H 0.3766 0.4901 0.3216 0.024 Uiso 1 1 calc R
C2 C 0.6611(11) 0.0604(12) 0.1363(8) 0.0225(12) Uani 1 1 d .
H2A H 0.6760 0.0734 0.0142 0.027 Uiso 1 1 calc R
H2B H 0.7308 -0.0969 0.1863 0.027 Uiso 1 1 calc R

loop_
_atom_site_aniso_label
_atom_site_aniso_U_11
_atom_site_aniso_U_22
_atom_site_aniso_U_33
_atom_site_aniso_U_23
_atom_site_aniso_U_13
_atom_site_aniso_U_12
Se2 0.0178(3) 0.0205(3) 0.0348(3) -0.0039(3) 0.0058(2) -0.0026(3)
S1 0.0177(7) 0.0142(6) 0.0172(6) -0.0002(5) 0.0017(5) 0.0014(5)
O2 0.023(3) 0.0181(19) 0.029(3) -0.0014(15) 0.004(2) -0.0037(16)
O1 0.029(2) 0.024(2) 0.025(2) 0.0034(19) -0.0055(18) 0.0064(19)
C1 0.014(3) 0.020(3) 0.026(3) -0.007(2) 0.007(2) 0.000(2)
C2 0.022(3) 0.023(3) 0.025(3) -0.001(2) 0.008(2) 0.004(2)

loop_
_atom_type_symbol
_atom_type_description
_atom_type_scat_dispersion_real
_atom_type_scat_dispersion_imag
_atom_type_scat_source
C C 0.0033 0.0016 'International Tables Vol C Tables 4.2.6.8 and 6.1.1.4'
H H 0.0000 0.0000 'International Tables Vol C Tables 4.2.6.8 and 6.1.1.4'
O O 0.0106 0.0060 'International Tables Vol C Tables 4.2.6.8 and 6.1.1.4'
S S 0.1246 0.1234 'International Tables Vol C Tables 4.2.6.8 and 6.1.1.4'
Se Se -0.0929 2.2259 'International Tables Vol C Tables 4.2.6.8 and 6.1.1.4'

loop_
_geom_angle_atom_site_label_1
_geom_angle_atom_site_label_2
_geom_angle_atom_site_label_3
_geom_angle
C1 Se2 C2 81.1(2)
C1 Se2 S1 41.37(18)
C2 Se2 S1 41.02(17)
O1 S1 O2 116.5(3)
O1 S1 C2 110.1(3)
O2 S1 C2 113.3(3)
O1 S1 C1 109.8(3)
O2 S1 C1 112.5(3)
C2 S1 C1 92.0(3)
O1 S1 Se2 109.9(2)
O2 S1 Se2 133.62(19)
C2 S1 Se2 47.0(2)
C1 S1 Se2 46.5(2)
S1 C1 Se2 92.1(3)
S1 C2 Se2 92.0(3)

loop_
_geom_bond_atom_site_label_1
_geom_bond_atom_site_label_2
_geom_bond_distance
Se2 C1 1.963(6)
Se2 C2 1.977(7)
Se2 S1 2.7029(16)
S1 O1 1.438(5)
S1 O2 1.440(5)
S1 C2 1.775(6)
S1 C1 1.788(6)

loop_
_geom_torsion_atom_site_label_1
_geom_torsion_atom_site_label_2
_geom_torsion_atom_site_label_3
_geom_torsion_atom_site_label_4
_geom_torsion
C1 Se2 S1 O1 98.9(4)
C2 Se2 S1 O1 -99.3(4)
C1 Se2 S1 O2 -80.0(4)
C2 Se2 S1 O2 81.9(4)
C1 Se2 S1 C2 -161.9(4)
C2 Se2 S1 C1 161.9(4)
O1 S1 C1 Se2 -99.0(3)
O2 S1 C1 Se2 129.5(3)
C2 S1 C1 Se2 13.2(3)
C2 Se2 C1 S1 -11.9(3)
O1 S1 C2 Se2 98.9(3)
O2 S1 C2 Se2 -128.7(3)
C1 S1 C2 Se2 -13.1(3)
C1 Se2 C2 S1 12.0(3)
